data_7122375
loop_
_publ_author_name
'Mathew, Bijo'
'Baek, Seung Cheol'
'Grace Thomas Parambi, Della'
'Pil Lee, Jae'
'Joy, Monu'
'Annie Rilda, P. R.'
'Randev, Rugma V.'
'Nithyamol, P.'
'Vijayan, Vijitha'
'Inasu, Sini T.'
'Mathew, Githa Elizabeth'
'Lohidakshan, Krishnakumar K.'
'Kumar Krishnan, Girish'
'Kim, Hoon'

_publ_section_title
;
 Selected aryl thiosemicarbazones as a new class of multi-targeted
 monoamine oxidase inhibitors.
;
_journal_issue 11
_journal_name_full MedChemComm
_journal_page_first 1871
_journal_page_last 1881
_journal_paper_doi 10.1039/c8md00399h
_journal_volume 9
_journal_year 2018
_chemical_formula_sum 'C9 H11 N3 S'
_chemical_formula_weight 193.27
_space_group_crystal_system monoclinic
_space_group_IT_number 14
_space_group_name_Hall '-P 2ybc'
_space_group_name_H-M_alt 'P 1 21/c 1'
_symmetry_space_group_name_Hall '-P 2ybc'
_symmetry_space_group_name_H-M 'P 1 21/c 1'
_atom_sites_solution_hydrogens geom
_audit_creation_method SHELXL-2016/6
_audit_update_record
;
2018-07-02 deposited with the CCDC.
2018-09-25 downloaded from the CCDC.
;
_cell_angle_alpha 90
_cell_angle_beta 111.265(3)
_cell_angle_gamma 90
_cell_formula_units_Z 4
_cell_length_a 13.2482(9)
_cell_length_b 8.2243(4)
_cell_length_c 10.2827(7)
_cell_measurement_reflns_used 2561
_cell_measurement_temperature 296(2)
_cell_measurement_theta_max 28.19
_cell_measurement_theta_min 2.98
_cell_volume 1044.09(11)
_computing_cell_refinement 'Bruker SAINT'
_computing_data_collection 'Bruker APEX3'
_computing_data_reduction 'Bruker SAINT'
_computing_molecular_graphics 'Bruker SHELXTL'
_computing_publication_material 'Bruker SHELXTL'
_computing_structure_refinement 'SHELXL-2017/1 (Sheldrick, 2017)'
_computing_structure_solution 'SHELXT 2014/5 (Sheldrick, 2014)'
_diffrn_ambient_temperature 296(2)
_diffrn_measured_fraction_theta_full 0.979
_diffrn_measured_fraction_theta_max 0.979
_diffrn_measurement_device_type 'Bruker AXS Kappa Apex2 CMOS diffractometer'
_diffrn_measurement_method '\w and \f scan'
_diffrn_radiation_type MoK\a
_diffrn_radiation_wavelength 0.71073
_diffrn_reflns_av_R_equivalents 0.0621
_diffrn_reflns_av_unetI/netI 0.0778
_diffrn_reflns_Laue_measured_fraction_full 0.979
_diffrn_reflns_Laue_measured_fraction_max 0.979
_diffrn_reflns_limit_h_max 15
_diffrn_reflns_limit_h_min -15
_diffrn_reflns_limit_k_max 9
_diffrn_reflns_limit_k_min -9
_diffrn_reflns_limit_l_max 12
_diffrn_reflns_limit_l_min -11
_diffrn_reflns_number 4683
_diffrn_reflns_point_group_measured_fraction_full 0.979
_diffrn_reflns_point_group_measured_fraction_max 0.979
_diffrn_reflns_theta_full 24.999
_diffrn_reflns_theta_max 24.999
_diffrn_reflns_theta_min 2.976
_diffrn_source 'Sealed tube'
_exptl_absorpt_coefficient_mu 0.269
_exptl_absorpt_correction_T_max 0.90
_exptl_absorpt_correction_T_min 0.82
_exptl_absorpt_correction_type multi-scan
_exptl_absorpt_process_details 'SADABS (Bruer, 1999)'
_exptl_crystal_colour colourless
_exptl_crystal_density_diffrn 1.230
_exptl_crystal_description sheet
_exptl_crystal_F_000 408
_exptl_crystal_size_max 0.400
_exptl_crystal_size_mid 0.400
_exptl_crystal_size_min 0.030
_refine_diff_density_max 0.171
_refine_diff_density_min -0.230
_refine_diff_density_rms 0.051
_refine_ls_extinction_method none
_refine_ls_goodness_of_fit_ref 1.031
_refine_ls_hydrogen_treatment constr
_refine_ls_matrix_type full
_refine_ls_number_parameters 119
_refine_ls_number_reflns 1803
_refine_ls_number_restraints 0
_refine_ls_restrained_S_all 1.031
_refine_ls_R_factor_all 0.1115
_refine_ls_R_factor_gt 0.0558
_refine_ls_shift/su_max 0.002
_refine_ls_shift/su_mean 0.000
_refine_ls_structure_factor_coef Fsqd
_refine_ls_weighting_details 'w=1/[\s^2^(Fo^2^)+(0.0528P)^2^] where P=(Fo^2^+2Fc^2^)/3'
_refine_ls_weighting_scheme calc
_refine_ls_wR_factor_gt 0.1069
_refine_ls_wR_factor_ref 0.1270
_reflns_Friedel_coverage 0.000
_reflns_number_gt 1094
_reflns_number_total 1803
_reflns_threshold_expression 'I > 2\s(I)'
_cod_data_source_file c8md00399h5.cif
_cod_data_source_block shelx
_cod_depositor_comments 'Adding full bibliography for 7122375.cif.'
_cod_database_code 7122375
_shelx_shelxl_version_number 2016/6
_shelx_space_group_comment
;
The symmetry employed for this shelxl refinement is uniquely defined
by the following loop, which should always be used as a source of
symmetry information in preference to the above space-group names.
They are only intended as comments.
;
_shelx_estimated_absorpt_t_min 0.900
_shelx_estimated_absorpt_t_max 0.992

loop_
_space_group_symop_operation_xyz
'x, y, z'
'-x, y+1/2, -z+1/2'
'-x, -y, -z'
'x, -y-1/2, z-1/2'

loop_
_atom_site_label
_atom_site_type_symbol
_atom_site_fract_x
_atom_site_fract_y
_atom_site_fract_z
_atom_site_U_iso_or_equiv
_atom_site_adp_type
_atom_site_occupancy
_atom_site_site_symmetry_order
_atom_site_calc_flag
_atom_site_refinement_flags_posn
_atom_site_refinement_flags_adp
C1 C 0.0756(2) 0.4066(4) 0.3638(3) 0.0366(7) Uani 1 1 d . .
C2 C 0.1847(2) 0.6844(4) 0.6336(3) 0.0394(8) Uani 1 1 d . .
H2 H 0.156435 0.777384 0.581726 0.047 Uiso 1 1 calc R U
C3 C 0.2568(2) 0.7016(4) 0.7771(3) 0.0381(8) Uani 1 1 d . .
C4 C 0.2945(3) 0.8546(4) 0.8304(4) 0.0452(9) Uani 1 1 d . .
H4 H 0.267678 0.946181 0.775666 0.054 Uiso 1 1 calc R U
C5 C 0.3706(3) 0.8731(4) 0.9623(4) 0.0492(9) Uani 1 1 d . .
H5 H 0.393775 0.976999 0.995473 0.059 Uiso 1 1 calc R U
C6 C 0.4132(3) 0.7412(5) 1.0462(3) 0.0498(9) Uani 1 1 d . .
C7 C 0.3732(3) 0.5882(4) 0.9948(3) 0.0562(10) Uani 1 1 d . .
H7 H 0.399158 0.497406 1.050884 0.067 Uiso 1 1 calc R U
C8 C 0.2967(3) 0.5679(4) 0.8644(3) 0.0494(9) Uani 1 1 d . .
H8 H 0.271130 0.464205 0.833549 0.059 Uiso 1 1 calc R U
C9 C 0.5002(3) 0.7603(5) 1.1888(4) 0.0706(12) Uani 1 1 d . .
H9A H 0.545563 0.851132 1.188105 0.106 Uiso 1 1 calc R U
H9B H 0.543271 0.663207 1.212407 0.106 Uiso 1 1 calc R U
H9C H 0.467193 0.778793 1.256562 0.106 Uiso 1 1 calc R U
N1 N 0.1048(2) 0.2701(3) 0.4375(3) 0.0583(9) Uani 1 1 d . .
H1A H 0.136216 0.274468 0.526700 0.070 Uiso 1 1 calc R U
H1B H 0.092203 0.177436 0.395821 0.070 Uiso 1 1 calc R U
N2 N 0.0980(2) 0.5460(3) 0.4360(3) 0.0388(7) Uani 1 1 d . .
H2A H 0.074011 0.636488 0.394220 0.047 Uiso 1 1 calc R U
N3 N 0.15874(19) 0.5456(3) 0.5761(3) 0.0360(7) Uani 1 1 d . .
S1 S 0.01729(8) 0.40983(9) 0.18825(8) 0.0474(3) Uani 1 1 d . .

loop_
_atom_site_aniso_label
_atom_site_aniso_U_11
_atom_site_aniso_U_22
_atom_site_aniso_U_33
_atom_site_aniso_U_23
_atom_site_aniso_U_13
_atom_site_aniso_U_12
C1 0.0414(19) 0.0404(18) 0.0280(19) 0.0018(15) 0.0128(15) -0.0001(16)
C2 0.0400(19) 0.0399(19) 0.036(2) -0.0015(15) 0.0112(16) 0.0006(15)
C3 0.0323(18) 0.050(2) 0.030(2) -0.0049(15) 0.0082(16) -0.0021(15)
C4 0.045(2) 0.048(2) 0.041(2) -0.0061(16) 0.0146(18) -0.0013(16)
C5 0.047(2) 0.058(2) 0.041(2) -0.0151(18) 0.0139(18) -0.0081(18)
C6 0.0373(19) 0.080(3) 0.031(2) -0.0099(19) 0.0104(17) -0.0090(19)
C7 0.059(2) 0.066(2) 0.033(2) 0.0055(18) 0.0042(19) 0.000(2)
C8 0.053(2) 0.046(2) 0.042(2) -0.0034(16) 0.0080(19) -0.0049(17)
C9 0.056(2) 0.106(3) 0.040(3) -0.013(2) 0.006(2) -0.013(2)
N1 0.095(2) 0.0365(16) 0.0311(18) 0.0004(13) 0.0083(17) 0.0019(15)
N2 0.0527(17) 0.0310(14) 0.0295(16) -0.0016(11) 0.0110(14) -0.0009(12)
N3 0.0402(16) 0.0413(16) 0.0234(16) -0.0024(11) 0.0076(13) -0.0042(12)
S1 0.0702(6) 0.0388(5) 0.0279(5) -0.0036(4) 0.0115(4) -0.0058(5)

loop_
_atom_type_symbol
_atom_type_description
_atom_type_scat_dispersion_real
_atom_type_scat_dispersion_imag
_atom_type_scat_source
C C 0.0033 0.0016 'International Tables Vol C Tables 4.2.6.8 and 6.1.1.4'
H H 0.0000 0.0000 'International Tables Vol C Tables 4.2.6.8 and 6.1.1.4'
N N 0.0061 0.0033 'International Tables Vol C Tables 4.2.6.8 and 6.1.1.4'
S S 0.1246 0.1234 'International Tables Vol C Tables 4.2.6.8 and 6.1.1.4'

loop_
_geom_angle_atom_site_label_1
_geom_angle_atom_site_label_2
_geom_angle_atom_site_label_3
_geom_angle
N1 C1 N2 116.5(3)
N1 C1 S1 123.2(2)
N2 C1 S1 120.2(2)
N3 C2 C3 122.0(3)
N3 C2 H2 119.0
C3 C2 H2 119.0
C4 C3 C8 117.4(3)
C4 C3 C2 120.0(3)
C8 C3 C2 122.4(3)
C5 C4 C3 121.3(3)
C5 C4 H4 119.4
C3 C4 H4 119.4
C6 C5 C4 121.3(3)
C6 C5 H5 119.3
C4 C5 H5 119.3
C5 C6 C7 117.5(3)
C5 C6 C9 121.5(3)
C7 C6 C9 121.0(3)
C8 C7 C6 121.9(3)
C8 C7 H7 119.1
C6 C7 H7 119.1
C7 C8 C3 120.5(3)
C7 C8 H8 119.7
C3 C8 H8 119.7
C6 C9 H9A 109.5
C6 C9 H9B 109.5
H9A C9 H9B 109.5
C6 C9 H9C 109.5
H9A C9 H9C 109.5
H9B C9 H9C 109.5
C1 N1 H1A 120.0
C1 N1 H1B 120.0
H1A N1 H1B 120.0
C1 N2 N3 120.5(2)
C1 N2 H2A 119.8
N3 N2 H2A 119.8
C2 N3 N2 116.2(2)

loop_
_geom_bond_atom_site_label_1
_geom_bond_atom_site_label_2
_geom_bond_distance
C1 N1 1.331(3)
C1 N2 1.340(3)
C1 S1 1.686(3)
C2 N3 1.274(4)
C2 C3 1.444(4)
C2 H2 0.9300
C3 C4 1.391(4)
C3 C8 1.397(4)
C4 C5 1.374(4)
C4 H4 0.9300
C5 C6 1.373(4)
C5 H5 0.9300
C6 C7 1.393(4)
C6 C9 1.509(4)
C7 C8 1.366(4)
C7 H7 0.9300
C8 H8 0.9300
C9 H9A 0.9600
C9 H9B 0.9600
C9 H9C 0.9600
N1 H1A 0.8600
N1 H1B 0.8600
N2 N3 1.372(3)
N2 H2A 0.8600

loop_
_geom_hbond_atom_site_label_D
_geom_hbond_atom_site_label_H
_geom_hbond_atom_site_label_A
_geom_hbond_distance_DH
_geom_hbond_distance_HA
_geom_hbond_distance_DA
_geom_hbond_angle_DHA
_geom_hbond_site_symmetry_A
N1 H1B S1 0.86 2.60 3.398(3) 153.9 2_545
N2 H2A S1 0.86 2.55 3.391(2) 166.9 2

loop_
_geom_torsion_atom_site_label_1
_geom_torsion_atom_site_label_2
_geom_torsion_atom_site_label_3
_geom_torsion_atom_site_label_4
_geom_torsion
N3 C2 C3 C4 171.4(3)
N3 C2 C3 C8 -4.4(5)
C8 C3 C4 C5 1.9(5)
C2 C3 C4 C5 -174.0(3)
C3 C4 C5 C6 0.7(5)
C4 C5 C6 C7 -2.6(5)
C4 C5 C6 C9 177.4(3)
C5 C6 C7 C8 2.0(5)
C9 C6 C7 C8 -178.0(3)
C6 C7 C8 C3 0.6(5)
C4 C3 C8 C7 -2.5(5)
C2 C3 C8 C7 173.3(3)
N1 C1 N2 N3 7.2(5)
S1 C1 N2 N3 -170.8(2)
C3 C2 N3 N2 -174.1(3)
C1 N2 N3 C2 173.6(3)
